data_4322503
loop_
_publ_author_name
'Ronald J. Cross'
'Louis J. Farrugia'
'Duncan R. McArthur'
'Robert D. Peacock'
'Douglas S. C. Taylor'

_publ_section_title
;
 Syntheses, Crystal Structures, and CD Spectra of Simple Heterobimetallic
 Transition Metal Binaphtholates
;
_journal_name_full 'Inorganic Chemistry'
_journal_page_first 5698
_journal_page_last 5702
_journal_paper_doi 10.1021/ic990414x
_journal_volume 38
_journal_year 1999
_chemical_formula_moiety 'C76.8 H69.6 Cr Li3 O10.2'
_chemical_formula_sum 'C76.8 H69.6 Cr Li3 O10.2'
_chemical_formula_weight 1228.54
_chemical_name_systematic
;
 ?
;
_space_group_IT_number 182
_symmetry_cell_setting hexagonal
_symmetry_space_group_name_Hall 'P 6c 2c'
_symmetry_space_group_name_H-M 'P 63 2 2'
_atom_sites_solution_hydrogens geom
_atom_sites_solution_primary direct
_atom_sites_solution_secondary difmap
_audit_creation_method SHELXL-97
_cell_angle_alpha 90.00
_cell_angle_beta 90.00
_cell_angle_gamma 120.00
_cell_formula_units_Z 2
_cell_length_a 14.850(4)
_cell_length_b 14.850(4)
_cell_length_c 19.052(7)
_cell_measurement_reflns_used 25
_cell_measurement_temperature 564(2)
_cell_measurement_theta_max 12.2
_cell_measurement_theta_min 9.1
_cell_volume 3638.5(19)
_computing_cell_refinement 'CAD4 Express (Enraf Nonius, 1992)'
_computing_data_collection 'CAD4 Express (Enraf Nonius, 1992)'
_computing_data_reduction 'XCAD4 (Harms & Wocadlo, 1995)'
_computing_molecular_graphics 'Ortep-3 for Windows (Farrugia, 1997)'
_computing_publication_material 'WinGX publication routines (Farrugia, 1998)'
_computing_structure_refinement 'SHELXL-97 (Sheldrick, 1997)'
_computing_structure_solution 'SHELXS-97 (Sheldrick,1997)'
_diffrn_ambient_temperature 291(2)
_diffrn_measured_fraction_theta_full 0.997
_diffrn_measured_fraction_theta_max 0.997
_diffrn_measurement_device_type '\k-geometry diffractometer'
_diffrn_measurement_method 'non-profiled omega/2theta scans'
_diffrn_radiation_monochromator graphite
_diffrn_radiation_source 'fine-focus sealed tube'
_diffrn_radiation_type MoK\a
_diffrn_radiation_wavelength 0.71073
_diffrn_reflns_av_R_equivalents 0.0366
_diffrn_reflns_av_sigmaI/netI 0.0591
_diffrn_reflns_limit_h_max 16
_diffrn_reflns_limit_h_min -2
_diffrn_reflns_limit_k_max 2
_diffrn_reflns_limit_k_min -18
_diffrn_reflns_limit_l_max 23
_diffrn_reflns_limit_l_min -2
_diffrn_reflns_number 3654
_diffrn_reflns_theta_full 26.35
_diffrn_reflns_theta_max 26.35
_diffrn_reflns_theta_min 2.66
_diffrn_standards_decay_% 5
_diffrn_standards_interval_time 120
_diffrn_standards_number 3
_exptl_absorpt_coefficient_mu 0.211
_exptl_absorpt_correction_T_max 0.9202
_exptl_absorpt_correction_T_min 0.9165
_exptl_absorpt_correction_type none
_exptl_crystal_colour green
_exptl_crystal_density_diffrn 1.121
_exptl_crystal_density_method 'not measured'
_exptl_crystal_description prism
_exptl_crystal_F_000 1290
_exptl_crystal_size_max 0.42
_exptl_crystal_size_mid 0.42
_exptl_crystal_size_min 0.40
_refine_diff_density_max 0.248
_refine_diff_density_min -0.257
_refine_diff_density_rms 0.065
_refine_ls_abs_structure_details 'Flack H D (1983), Acta Cryst. A39, 876-881'
_refine_ls_abs_structure_Flack -0.01(8)
_refine_ls_extinction_method none
_refine_ls_goodness_of_fit_ref 0.940
_refine_ls_hydrogen_treatment mixed
_refine_ls_matrix_type full
_refine_ls_number_parameters 152
_refine_ls_number_reflns 2484
_refine_ls_number_restraints 0
_refine_ls_restrained_S_all 0.940
_refine_ls_R_factor_all 0.1297
_refine_ls_R_factor_gt 0.0768
_refine_ls_shift/su_max 0.002
_refine_ls_shift/su_mean 0.000
_refine_ls_structure_factor_coef Fsqd
_refine_ls_weighting_details 'calc w=1/[\s^2^(Fo^2^)+(0.1386P)^2^+0.0000P] where P=(Fo^2^+2Fc^2^)/3'
_refine_ls_weighting_scheme calc
_refine_ls_wR_factor_gt 0.2012
_refine_ls_wR_factor_ref 0.2279
_reflns_number_gt 1242
_reflns_number_total 2484
_reflns_threshold_expression >2sigma(I)
_cod_data_source_file ic990414x_3.cif
_cod_data_source_block ronc1-Li3[Cr(binol)3].4.2THF
_cod_original_formula_sum 'C76.80 H69.60 Cr Li3 O10.20'
_cod_database_code 4322503

loop_
_symmetry_equiv_pos_as_xyz
'x, y, z'
'x-y, x, z+1/2'
'-y, x-y, z'
'-x, -y, z+1/2'
'-x+y, -x, z'
'y, -x+y, z+1/2'
'x-y, -y, -z'
'-y, -x, -z+1/2'
'-x, -x+y, -z'
'-x+y, y, -z+1/2'
'y, x, -z'
'x, x-y, -z+1/2'

loop_
_atom_site_label
_atom_site_type_symbol
_atom_site_fract_x
_atom_site_fract_y
_atom_site_fract_z
_atom_site_U_iso_or_equiv
_atom_site_adp_type
_atom_site_occupancy
_atom_site_symmetry_multiplicity
_atom_site_calc_flag
_atom_site_refinement_flags
_atom_site_disorder_assembly
_atom_site_disorder_group
Cr1 Cr 0.0000 0.0000 0.0000 0.0617(5) Uani 1 6 d S . .
Li1 Li -0.1990(9) 0.0000 0.0000 0.115(5) Uani 1 2 d S . .
O1 O -0.1312(2) -0.0588(3) -0.05384(13) 0.0681(8) Uani 1 1 d . . .
O100 O -0.3083(7) -0.0099(9) -0.0610(7) 0.189(4) Uani 0.70 1 d P . .
C101 C -0.2762(13) 0.0243(12) -0.1178(8) 0.178(7) Uani 0.70 1 d P . .
C102 C -0.4038(16) -0.0791(18) -0.1650(9) 0.220(10) Uani 0.70 1 d P . .
C103 C -0.4714(16) -0.1144(18) -0.1130(13) 0.248(10) Uani 0.70 1 d P . .
C104 C -0.4209(12) -0.076(2) -0.0377(10) 0.232(10) Uani 0.70 1 d P . .
C111 C -0.1773(4) -0.1548(4) -0.0802(2) 0.0683(13) Uani 1 1 d . . .
C112 C -0.2320(3) -0.2429(3) -0.0385(2) 0.0646(11) Uani 1 1 d . . .
C113 C -0.2753(4) -0.3426(5) -0.0715(3) 0.0782(14) Uani 1 1 d . . .
C114 C -0.3211(5) -0.4362(4) -0.0323(4) 0.0906(17) Uani 1 1 d . . .
H114 H -0.3230 -0.4348 0.0165 0.109 Uiso 1 1 calc R . .
C115 C -0.3636(5) -0.5309(5) -0.0687(6) 0.127(3) Uani 1 1 d . . .
H115 H -0.3938 -0.5926 -0.0432 0.153 Uiso 1 1 calc R . .
C116 C -0.3620(6) -0.5355(6) -0.1419(5) 0.122(3) Uani 1 1 d . . .
H116 H -0.3929 -0.5994 -0.1648 0.146 Uiso 1 1 calc R . .
C117 C -0.3169(6) -0.4497(7) -0.1775(5) 0.114(2) Uani 1 1 d . . .
H117 H -0.3137 -0.4529 -0.2261 0.136 Uiso 1 1 calc R . .
C118 C -0.2729(5) -0.3524(5) -0.1449(3) 0.0910(18) Uani 1 1 d . . .
C119 C -0.2211(5) -0.2586(6) -0.1864(3) 0.1000(19) Uani 1 1 d . . .
H119 H -0.2201 -0.2626 -0.2351 0.120 Uiso 1 1 calc R . .
C120 C -0.1741(4) -0.1647(5) -0.1540(3) 0.0817(14) Uani 1 1 d . . .
H120 H -0.1385 -0.1049 -0.1811 0.098 Uiso 1 1 calc R . .

loop_
_atom_site_aniso_label
_atom_site_aniso_U_11
_atom_site_aniso_U_22
_atom_site_aniso_U_33
_atom_site_aniso_U_23
_atom_site_aniso_U_13
_atom_site_aniso_U_12
Cr1 0.0609(6) 0.0609(6) 0.0633(9) 0.000 0.000 0.0304(3)
Li1 0.077(5) 0.118(11) 0.164(14) -0.056(13) -0.028(6) 0.059(6)
O1 0.0725(19) 0.067(2) 0.0666(14) -0.0033(17) -0.0059(14) 0.0359(18)
O100 0.099(6) 0.219(10) 0.271(12) 0.031(11) 0.009(8) 0.096(7)
C101 0.224(17) 0.150(12) 0.151(9) 0.080(10) 0.118(12) 0.085(12)
C102 0.183(16) 0.23(2) 0.155(13) -0.022(13) 0.054(12) 0.029(15)
C103 0.164(15) 0.27(2) 0.24(2) -0.11(2) -0.060(17) 0.053(17)
C104 0.111(10) 0.37(3) 0.206(15) 0.021(19) -0.003(11) 0.112(14)
C111 0.063(3) 0.076(3) 0.070(3) -0.007(3) -0.003(2) 0.039(3)
C112 0.056(3) 0.063(3) 0.077(2) -0.009(2) -0.003(2) 0.032(2)
C113 0.065(3) 0.082(4) 0.098(4) -0.020(3) -0.007(3) 0.044(3)
C114 0.078(4) 0.071(3) 0.128(5) -0.011(3) 0.003(4) 0.042(3)
C115 0.080(4) 0.070(4) 0.229(9) -0.019(5) -0.009(5) 0.035(3)
C116 0.119(6) 0.099(6) 0.156(7) -0.061(5) -0.032(5) 0.060(5)
C117 0.112(6) 0.117(6) 0.126(6) -0.050(5) -0.015(5) 0.068(5)
C118 0.076(4) 0.098(5) 0.102(4) -0.045(4) -0.013(3) 0.045(4)
C119 0.088(4) 0.122(5) 0.086(4) -0.035(4) -0.009(3) 0.049(4)
C120 0.073(3) 0.099(4) 0.073(3) -0.002(3) 0.001(3) 0.043(3)

loop_
_atom_type_symbol
_atom_type_description
_atom_type_scat_dispersion_real
_atom_type_scat_dispersion_imag
_atom_type_scat_source
Cr Cr 0.3209 0.6236 'International Tables Vol C Tables 4.2.6.8 and 6.1.1.4'
Li Li -0.0003 0.0001 'International Tables Vol C Tables 4.2.6.8 and 6.1.1.4'
O O 0.0106 0.0060 'International Tables Vol C Tables 4.2.6.8 and 6.1.1.4'
C C 0.0033 0.0016 'International Tables Vol C Tables 4.2.6.8 and 6.1.1.4'
H H 0.0000 0.0000 'International Tables Vol C Tables 4.2.6.8 and 6.1.1.4'

loop_
_geom_angle_atom_site_label_1
_geom_angle_atom_site_label_2
_geom_angle_atom_site_label_3
_geom_angle
_geom_angle_site_symmetry_1
_geom_angle_site_symmetry_3
_geom_angle_publ_flag
O1 Cr1 O1 80.25(19) 5 9 ?
O1 Cr1 O1 174.1(2) 5 11 ?
O1 Cr1 O1 95.53(10) 9 11 ?
O1 Cr1 O1 95.53(10) 5 . ?
O1 Cr1 O1 174.1(2) 9 . ?
O1 Cr1 O1 89.0(2) 11 . ?
O1 Cr1 O1 89.0(2) 5 7 ?
O1 Cr1 O1 95.53(10) 9 7 ?
O1 Cr1 O1 95.53(10) 11 7 ?
O1 Cr1 O1 80.3(2) . 7 ?
O1 Cr1 O1 95.53(10) 5 3 ?
O1 Cr1 O1 89.0(2) 9 3 ?
O1 Cr1 O1 80.3(2) 11 3 ?
O1 Cr1 O1 95.53(10) . 3 ?
O1 Cr1 O1 174.1(2) 7 3 ?
O1 Cr1 Li1 92.93(11) 5 . ?
O1 Cr1 Li1 135.52(10) 9 . ?
O1 Cr1 Li1 92.93(11) 11 . ?
O1 Cr1 Li1 40.13(10) . . ?
O1 Cr1 Li1 40.13(10) 7 . ?
O1 Cr1 Li1 135.52(10) 3 . ?
O1 Cr1 Li1 135.52(10) 5 3 ?
O1 Cr1 Li1 92.93(11) 9 3 ?
O1 Cr1 Li1 40.13(10) 11 3 ?
O1 Cr1 Li1 92.93(11) . 3 ?
O1 Cr1 Li1 135.52(10) 7 3 ?
O1 Cr1 Li1 40.13(10) 3 3 ?
Li1 Cr1 Li1 120.0 . 3 ?
O1 Cr1 Li1 40.13(10) 5 5 ?
O1 Cr1 Li1 40.13(10) 9 5 ?
O1 Cr1 Li1 135.52(10) 11 5 ?
O1 Cr1 Li1 135.52(10) . 5 ?
O1 Cr1 Li1 92.93(11) 7 5 ?
O1 Cr1 Li1 92.93(11) 3 5 ?
Li1 Cr1 Li1 120.0 . 5 ?
Li1 Cr1 Li1 120.0 3 5 ?
O1 Li1 O1 82.9(5) 7 . ?
O1 Li1 O100 160.6(4) 7 . ?
O1 Li1 O100 104.7(4) . . ?
O1 Li1 O100 104.7(4) 7 7 ?
O1 Li1 O100 160.6(4) . 7 ?
O100 Li1 O100 74.0(8) . 7 ?
O1 Li1 C101 88.3(4) 7 7 ?
O1 Li1 C101 141.9(4) . 7 ?
O100 Li1 C101 95.8(7) . 7 ?
O100 Li1 C101 24.9(4) 7 7 ?
O1 Li1 C101 141.9(4) 7 . ?
O1 Li1 C101 88.3(4) . . ?
O100 Li1 C101 24.9(4) . . ?
O100 Li1 C101 95.8(7) 7 . ?
C101 Li1 C101 119.3(8) 7 . ?
O1 Li1 Cr1 41.4(3) 7 . ?
O1 Li1 Cr1 41.4(3) . . ?
O100 Li1 Cr1 143.0(4) . . ?
O100 Li1 Cr1 143.0(4) 7 . ?
C101 Li1 Cr1 120.3(4) 7 . ?
C101 Li1 Cr1 120.3(4) . . ?
O1 Li1 C104 115.3(5) 7 7 ?
O1 Li1 C104 160.4(5) . 7 ?
O100 Li1 C104 55.7(6) . 7 ?
O100 Li1 C104 26.5(5) 7 7 ?
C101 Li1 C104 51.1(5) 7 7 ?
C101 Li1 C104 72.9(6) . 7 ?
Cr1 Li1 C104 156.0(5) . 7 ?
O1 Li1 C104 160.4(5) 7 . ?
O1 Li1 C104 115.3(5) . . ?
O100 Li1 C104 26.5(5) . . ?
O100 Li1 C104 55.7(6) 7 . ?
C101 Li1 C104 72.9(6) 7 . ?
C101 Li1 C104 51.1(5) . . ?
Cr1 Li1 C104 156.0(5) . . ?
C104 Li1 C104 48.1(10) 7 . ?
C111 O1 Li1 125.5(3) . . ?
C111 O1 Cr1 122.2(3) . . ?
Li1 O1 Cr1 98.4(3) . . ?
C101 O100 C104 128.2(15) . . ?
C101 O100 Li1 111.7(11) . . ?
C104 O100 Li1 118.7(11) . . ?
C101 O100 O100 149.8(15) . 7 ?
C104 O100 O100 76.8(10) . 7 ?
Li1 O100 O100 53.0(4) . 7 ?
C101 O100 C103 87.6(14) . . ?
C104 O100 C103 42.1(9) . . ?
Li1 O100 C103 148.3(9) . . ?
O100 O100 C103 118.9(9) 7 . ?
C101 O100 C102 56.3(11) . . ?
C104 O100 C102 74.6(10) . . ?
Li1 O100 C102 146.7(8) . . ?
O100 O100 C102 151.4(7) 7 . ?
C103 O100 C102 32.6(6) . . ?
O100 C101 C102 93.4(12) . . ?
O100 C101 Li1 43.4(8) . . ?
C102 C101 Li1 127.0(9) . . ?
C103 C102 C101 102.3(13) . . ?
C103 C102 O100 73.4(12) . . ?
C101 C102 O100 30.3(4) . . ?
C102 C103 C104 114.0(16) . . ?
C102 C103 O100 74.0(12) . . ?
C104 C103 O100 40.0(8) . . ?
O100 C104 C103 97.9(14) . . ?
O100 C104 C104 73.6(13) . 7 ?
C103 C104 C104 141(2) . 7 ?
O100 C104 Li1 34.7(7) . . ?
C103 C104 Li1 126.0(12) . . ?
C104 C104 Li1 66.0(5) 7 . ?
O1 C111 C112 122.5(4) . . ?
O1 C111 C120 117.3(5) . . ?
C112 C111 C120 120.1(5) . . ?
C111 C112 C113 118.1(5) . . ?
C111 C112 C112 120.1(3) . 11 ?
C113 C112 C112 121.8(4) . 11 ?
C118 C113 C114 116.6(6) . . ?
C118 C113 C112 121.4(6) . . ?
C114 C113 C112 122.0(6) . . ?
C115 C114 C113 118.5(7) . . ?
C116 C115 C114 122.1(8) . . ?
C117 C116 C115 119.2(7) . . ?
C116 C117 C118 121.9(7) . . ?
C117 C118 C113 121.6(7) . . ?
C117 C118 C119 120.1(6) . . ?
C113 C118 C119 118.2(5) . . ?
C120 C119 C118 119.7(5) . . ?
C119 C120 C111 122.1(6) . . ?

loop_
_geom_bond_atom_site_label_1
_geom_bond_atom_site_label_2
_geom_bond_distance
_geom_bond_site_symmetry_2
_geom_bond_publ_flag
Cr1 O1 1.977(3) 5 ?
Cr1 O1 1.977(3) 9 ?
Cr1 O1 1.977(3) 11 ?
Cr1 O1 1.977(3) . ?
Cr1 O1 1.977(3) 7 ?
Cr1 O1 1.977(3) 3 ?
Cr1 Li1 2.955(13) . ?
Cr1 Li1 2.955(13) 3 ?
Cr1 Li1 2.955(13) 5 ?
Li1 O1 1.925(10) 7 ?
Li1 O1 1.925(10) . ?
Li1 O100 1.941(14) . ?
Li1 O100 1.941(14) 7 ?
Li1 C101 2.626(19) 7 ?
Li1 C101 2.626(19) . ?
Li1 C104 2.987(19) 7 ?
Li1 C104 2.987(19) . ?
O1 C111 1.332(6) . ?
O100 C101 1.190(13) . ?
O100 C104 1.521(18) . ?
O100 O100 2.34(3) 7 ?
O100 C103 2.34(2) . ?
O100 C102 2.35(2) . ?
C101 C102 1.96(2) . ?
C102 C103 1.32(2) . ?
C103 C104 1.59(2) . ?
C104 C104 2.43(5) 7 ?
C111 C112 1.393(7) . ?
C111 C120 1.418(7) . ?
C112 C113 1.431(7) . ?
C112 C112 1.493(9) 11 ?
C113 C118 1.409(8) . ?
C113 C114 1.416(9) . ?
C114 C115 1.404(9) . ?
C115 C116 1.398(11) . ?
C116 C117 1.296(11) . ?
C117 C118 1.399(9) . ?
C118 C119 1.443(9) . ?
C119 C120 1.356(8) . ?
